data_4114429
loop_
_publ_author_name
'Stewart P. Lewis'
'Nicholas J. Taylor'
'Warren E. Piers'
'Scott Collins'

_publ_section_title
;
 Isobutene Polymerization Using a Chelating Diborane Co-Initiator
;
_journal_name_full 'Journal of the American Chemical Society'
_journal_page_first 14686
_journal_page_last 14687
_journal_paper_doi 10.1021/ja037725y
_journal_volume 125
_journal_year 2003
_chemical_formula_sum 'C49 H15 B2 Cl F24'
_chemical_formula_weight 1116.68
_chemical_name_systematic
; 
 ? 
;
_space_group_IT_number 2
_symmetry_cell_setting triclinic
_symmetry_space_group_name_Hall '-P 1'
_symmetry_space_group_name_H-M 'P -1'
_atom_sites_solution_hydrogens geom
_atom_sites_solution_primary direct
_atom_sites_solution_secondary difmap
_audit_creation_method SHELXL-97
_cell_angle_alpha 72.610(1)
_cell_angle_beta 89.354(1)
_cell_angle_gamma 62.433(1)
_cell_formula_units_Z 2
_cell_length_a 11.2135(4)
_cell_length_b 11.7384(5)
_cell_length_c 19.3086(8)
_cell_measurement_reflns_used 9141
_cell_measurement_temperature 150(1)
_cell_measurement_theta_max 30.03
_cell_measurement_theta_min 2.50
_cell_volume 2125.66(15)
_computing_cell_refinement SAINT
_computing_data_collection SMART
_computing_data_reduction SAINT
_computing_molecular_graphics SHELXTL
_computing_publication_material SHELXTL
_computing_structure_refinement SHELXTL
_computing_structure_solution SHELXTL
_diffrn_ambient_temperature 150(1)
_diffrn_measured_fraction_theta_full 0.999
_diffrn_measured_fraction_theta_max 0.999
_diffrn_measurement_device_type 'Bruker APEX '
_diffrn_measurement_method Omega
_diffrn_radiation_monochromator graphite
_diffrn_radiation_source 'fine-focus sealed tube'
_diffrn_radiation_type MoK\a
_diffrn_radiation_wavelength 0.71073
_diffrn_reflns_av_R_equivalents 0.0307
_diffrn_reflns_av_sigmaI/netI 0.0389
_diffrn_reflns_limit_h_max 15
_diffrn_reflns_limit_h_min -15
_diffrn_reflns_limit_k_max 16
_diffrn_reflns_limit_k_min -16
_diffrn_reflns_limit_l_max 27
_diffrn_reflns_limit_l_min -27
_diffrn_reflns_number 26752
_diffrn_reflns_theta_full 30.03
_diffrn_reflns_theta_max 30.03
_diffrn_reflns_theta_min 2.00
_exptl_absorpt_coefficient_mu 0.235
_exptl_absorpt_correction_T_max 0.976
_exptl_absorpt_correction_T_min 0.915
_exptl_absorpt_correction_type integration
_exptl_absorpt_process_details 'Face-indexed analytical'
_exptl_crystal_colour Yellow
_exptl_crystal_density_diffrn 1.745
_exptl_crystal_description 'Tabular plate'
_exptl_crystal_F_000 1104
_exptl_crystal_size_max 0.31
_exptl_crystal_size_mid 0.25
_exptl_crystal_size_min 0.12
_refine_diff_density_max 0.379
_refine_diff_density_min -0.398
_refine_diff_density_rms 0.058
_refine_ls_extinction_coef 0.0026(3)
_refine_ls_extinction_expression Fc^*^=kFc[1+0.001xFc^2^\l^3^/sin(2\q)]^-1/4^
_refine_ls_extinction_method SHELXL
_refine_ls_goodness_of_fit_ref 1.593
_refine_ls_hydrogen_treatment mixed
_refine_ls_matrix_type full
_refine_ls_number_parameters 686
_refine_ls_number_reflns 12429
_refine_ls_number_restraints 0
_refine_ls_restrained_S_all 1.593
_refine_ls_R_factor_all 0.0569
_refine_ls_R_factor_gt 0.0468
_refine_ls_shift/su_max 0.000
_refine_ls_shift/su_mean 0.000
_refine_ls_structure_factor_coef Fsqd
_refine_ls_weighting_details 'calc w=1/[\s^2^(Fo^2^)+(0.0100P)^2^+0.0000P] where P=(Fo^2^+2Fc^2^)/3'
_refine_ls_weighting_scheme calc
_refine_ls_wR_factor_gt 0.0744
_refine_ls_wR_factor_ref 0.0760
_reflns_number_gt 10303
_reflns_number_total 12429
_reflns_threshold_expression >2sigma(I)
_cod_data_source_file ja037725ysi20030803_124832.cif
_cod_data_source_block b1116m
_cod_depositor_comments
;
The following automatic conversions were performed:

'_exptl_absorpt_correction_type' value 'Integration' changed to
'integration' according to the built-in table from CIF Core
dictionary named 'cif_core.dic' version 2.4.1 from 2010-06-29.

Automatic conversion script
Id: cif_fix_values 1715 2011-07-08 13:25:40Z adriana 
;
_cod_database_code 4114429

loop_
_symmetry_equiv_pos_as_xyz
'x, y, z'
'-x, -y, -z'

loop_
_atom_site_label
_atom_site_type_symbol
_atom_site_fract_x
_atom_site_fract_y
_atom_site_fract_z
_atom_site_U_iso_or_equiv
_atom_site_adp_type
_atom_site_occupancy
_atom_site_symmetry_multiplicity
_atom_site_calc_flag
_atom_site_refinement_flags
Cl1 Cl 0.16878(3) 0.37818(3) 0.219431(18) 0.02070(8) Uani 1 1 d .
F3 F 0.55666(8) 0.44700(9) 0.22110(5) 0.0348(2) Uani 1 1 d .
F4 F 0.51170(9) 0.69331(9) 0.13496(5) 0.0380(2) Uani 1 1 d .
F5 F 0.25222(9) 0.89372(8) 0.07311(5) 0.0348(2) Uani 1 1 d .
F6 F 0.04274(8) 0.84569(8) 0.10063(5) 0.0284(2) Uani 1 1 d .
F9 F -0.09089(9) 0.47038(9) 0.28574(5) 0.0323(2) Uani 1 1 d .
F10 F -0.16603(10) 0.49804(10) 0.41424(5) 0.0411(2) Uani 1 1 d .
F11 F -0.09756(9) 0.64516(9) 0.47470(4) 0.0361(2) Uani 1 1 d .
F12 F 0.04098(10) 0.76952(10) 0.40251(5) 0.0393(2) Uani 1 1 d .
F13 F 0.11201(9) 0.74926(9) 0.27459(5) 0.0322(2) Uani 1 1 d .
F15 F -0.23867(8) 0.75772(8) 0.19316(4) 0.02703(19) Uani 1 1 d .
F16 F -0.41839(8) 0.89441(8) 0.07306(5) 0.0312(2) Uani 1 1 d .
F17 F -0.34791(8) 0.85814(9) -0.05773(4) 0.0330(2) Uani 1 1 d .
F18 F -0.08898(8) 0.68152(8) -0.06390(4) 0.0285(2) Uani 1 1 d .
F19 F 0.09847(8) 0.55058(8) 0.05516(4) 0.02591(19) Uani 1 1 d .
F21 F 0.34416(9) 0.12428(8) 0.34715(5) 0.0313(2) Uani 1 1 d .
F22 F 0.34803(10) 0.05794(10) 0.49208(5) 0.0435(3) Uani 1 1 d .
F23 F 0.38378(11) 0.20759(11) 0.56521(5) 0.0516(3) Uani 1 1 d .
F24 F 0.40449(11) 0.43234(11) 0.48861(5) 0.0524(3) Uani 1 1 d .
F25 F 0.39318(10) 0.50440(9) 0.34480(5) 0.0384(2) Uani 1 1 d .
F27 F 0.60370(8) 0.09392(9) 0.33111(5) 0.0330(2) Uani 1 1 d .
F28 F 0.79258(9) -0.06221(9) 0.26980(5) 0.0456(3) Uani 1 1 d .
F29 F 0.76892(9) -0.00059(9) 0.12128(5) 0.0384(2) Uani 1 1 d .
F30 F 0.54778(9) 0.22818(9) 0.03518(5) 0.0371(2) Uani 1 1 d .
F31 F 0.35407(9) 0.38579(9) 0.09463(4) 0.0346(2) Uani 1 1 d .
C1 C 0.18812(13) 0.61550(13) 0.17410(7) 0.0186(3) Uani 1 1 d .
C2 C 0.32223(14) 0.51186(14) 0.20405(7) 0.0202(3) Uani 1 1 d .
C3 C 0.42628(14) 0.54311(15) 0.19043(8) 0.0247(3) Uani 1 1 d .
C4 C 0.40613(15) 0.66903(15) 0.14699(8) 0.0264(3) Uani 1 1 d .
C5 C 0.27582(15) 0.76937(14) 0.11601(8) 0.0249(3) Uani 1 1 d .
C6 C 0.16982(14) 0.74098(14) 0.13043(7) 0.0214(3) Uani 1 1 d .
C7 C 0.03956(15) 0.11304(15) 0.26348(8) 0.0238(3) Uani 1 1 d .
C8 C 0.02128(13) 0.60150(13) 0.27469(7) 0.0192(3) Uani 1 1 d .
C9 C -0.05240(14) 0.54262(14) 0.31404(8) 0.0230(3) Uani 1 1 d .
C10 C -0.09321(15) 0.55559(15) 0.37958(8) 0.0266(3) Uani 1 1 d .
C11 C -0.05967(15) 0.63064(15) 0.41036(8) 0.0263(3) Uani 1 1 d .
C12 C 0.01200(15) 0.69188(15) 0.37413(8) 0.0245(3) Uani 1 1 d .
C13 C 0.04936(14) 0.67782(14) 0.30768(8) 0.0223(3) Uani 1 1 d .
C14 C -0.05777(13) 0.64560(13) 0.13089(7) 0.0187(3) Uani 1 1 d .
C15 C -0.19392(14) 0.73275(14) 0.13117(7) 0.0206(3) Uani 1 1 d .
C16 C -0.29114(14) 0.80449(14) 0.06929(8) 0.0225(3) Uani 1 1 d .
C17 C -0.25626(14) 0.78762(14) 0.00359(7) 0.0233(3) Uani 1 1 d .
C18 C -0.12437(14) 0.69846(14) 0.00042(7) 0.0220(3) Uani 1 1 d .
C19 C -0.02993(14) 0.63160(14) 0.06292(7) 0.0204(3) Uani 1 1 d .
C20 C 0.36422(14) 0.31963(14) 0.33744(8) 0.0220(3) Uani 1 1 d .
C21 C 0.35532(14) 0.20609(15) 0.38011(8) 0.0258(3) Uani 1 1 d .
C22 C 0.35899(15) 0.16903(16) 0.45481(8) 0.0309(4) Uani 1 1 d .
C23 C 0.37655(16) 0.24429(18) 0.49214(8) 0.0351(4) Uani 1 1 d .
C24 C 0.38760(16) 0.35672(18) 0.45334(9) 0.0344(4) Uani 1 1 d .
C25 C 0.38086(15) 0.39217(15) 0.37785(8) 0.0276(3) Uani 1 1 d .
C26 C 0.46436(14) 0.24889(14) 0.21656(8) 0.0217(3) Uani 1 1 d .
C27 C 0.58040(15) 0.13154(14) 0.25707(8) 0.0250(3) Uani 1 1 d .
C28 C 0.68175(15) 0.04816(15) 0.22630(9) 0.0290(3) Uani 1 1 d .
C29 C 0.67091(15) 0.07884(15) 0.15197(9) 0.0284(3) Uani 1 1 d .
C30 C 0.55942(15) 0.19378(15) 0.10868(8) 0.0268(3) Uani 1 1 d .
C31 C 0.45971(14) 0.27461(14) 0.14142(8) 0.0245(3) Uani 1 1 d .
C32 C -0.04266(15) 0.18431(15) 0.19171(8) 0.0254(3) Uani 1 1 d .
C33 C -0.02256(15) 0.11554(16) 0.14068(8) 0.0270(3) Uani 1 1 d .
H33 H 0.0486 0.0244 0.1523 0.032 Uiso 1 1 calc R
C34 C -0.10575(16) 0.17990(17) 0.07373(8) 0.0309(4) Uani 1 1 d .
H34 H -0.0938 0.1322 0.0400 0.037 Uiso 1 1 calc R
C35 C -0.20666(16) 0.31419(17) 0.05587(8) 0.0326(4) Uani 1 1 d .
H35 H -0.2636 0.3584 0.0097 0.039 Uiso 1 1 calc R
C36 C -0.22540(16) 0.38458(17) 0.10464(9) 0.0345(4) Uani 1 1 d .
H36 H -0.2935 0.4773 0.0913 0.041 Uiso 1 1 calc R
C37 C -0.14572(15) 0.32081(16) 0.17254(8) 0.0307(4) Uani 1 1 d .
H37 H -0.1603 0.3688 0.2063 0.037 Uiso 1 1 calc R
C38 C 0.18015(15) 0.01180(15) 0.27111(8) 0.0244(3) Uani 1 1 d .
C39 C 0.24174(17) -0.10518(16) 0.33412(8) 0.0302(3) Uani 1 1 d .
H39 H 0.1910 -0.1170 0.3728 0.036 Uiso 1 1 calc R
C40 C 0.37452(18) -0.20218(17) 0.33999(9) 0.0383(4) Uani 1 1 d .
H40 H 0.4145 -0.2822 0.3819 0.046 Uiso 1 1 calc R
C41 C 0.45017(18) -0.18337(18) 0.28489(10) 0.0408(4) Uani 1 1 d .
H41 H 0.5425 -0.2501 0.2897 0.049 Uiso 1 1 calc R
C42 C 0.39287(16) -0.06831(17) 0.22279(9) 0.0358(4) Uani 1 1 d .
H42 H 0.4459 -0.0560 0.1855 0.043 Uiso 1 1 calc R
C43 C 0.25853(15) 0.02828(16) 0.21539(8) 0.0288(3) Uani 1 1 d .
H43 H 0.2187 0.1064 0.1724 0.035 Uiso 1 1 calc R
C44 C -0.02040(15) 0.14241(15) 0.32667(8) 0.0265(3) Uani 1 1 d .
C45 C -0.15930(16) 0.18533(17) 0.32882(9) 0.0348(4) Uani 1 1 d .
H45 H -0.2142 0.1936 0.2885 0.042 Uiso 1 1 calc R
C46 C -0.21695(17) 0.21554(19) 0.38862(9) 0.0416(4) Uani 1 1 d .
H46 H -0.3110 0.2438 0.3898 0.050 Uiso 1 1 calc R
C47 C -0.13762(18) 0.20466(18) 0.44706(9) 0.0399(4) Uani 1 1 d .
H47 H -0.1778 0.2268 0.4880 0.048 Uiso 1 1 calc R
C48 C -0.00031(17) 0.16173(17) 0.44632(9) 0.0354(4) Uani 1 1 d .
H48 H 0.0533 0.1550 0.4866 0.042 Uiso 1 1 calc R
C49 C 0.05873(16) 0.12881(16) 0.38747(8) 0.0292(3) Uani 1 1 d .
H49 H 0.1537 0.0966 0.3879 0.035 Uiso 1 1 calc R
B1 B 0.06514(15) 0.58402(15) 0.19684(8) 0.0188(3) Uani 1 1 d .
B2 B 0.35174(16) 0.36018(16) 0.24900(9) 0.0208(3) Uani 1 1 d .

loop_
_atom_site_aniso_label
_atom_site_aniso_U_11
_atom_site_aniso_U_22
_atom_site_aniso_U_33
_atom_site_aniso_U_23
_atom_site_aniso_U_13
_atom_site_aniso_U_12
Cl1 0.01868(16) 0.01833(16) 0.02307(17) -0.00760(13) 0.00162(13) -0.00682(13)
F3 0.0168(4) 0.0332(5) 0.0479(6) -0.0100(4) 0.0022(4) -0.0089(4)
F4 0.0303(5) 0.0404(5) 0.0523(6) -0.0150(5) 0.0156(4) -0.0244(5)
F5 0.0415(6) 0.0250(5) 0.0381(5) -0.0056(4) 0.0114(4) -0.0193(4)
F6 0.0243(5) 0.0192(4) 0.0326(5) -0.0050(4) 0.0014(4) -0.0052(4)
F9 0.0396(5) 0.0388(5) 0.0343(5) -0.0184(4) 0.0141(4) -0.0279(5)
F10 0.0532(6) 0.0486(6) 0.0369(6) -0.0172(5) 0.0245(5) -0.0355(5)
F11 0.0424(6) 0.0449(6) 0.0203(5) -0.0151(4) 0.0127(4) -0.0179(5)
F12 0.0501(6) 0.0564(6) 0.0348(5) -0.0318(5) 0.0165(5) -0.0343(5)
F13 0.0419(5) 0.0420(5) 0.0335(5) -0.0234(4) 0.0188(4) -0.0305(5)
F15 0.0220(4) 0.0299(5) 0.0225(4) -0.0106(4) 0.0072(3) -0.0062(4)
F16 0.0173(4) 0.0315(5) 0.0312(5) -0.0053(4) 0.0032(4) -0.0042(4)
F17 0.0249(5) 0.0399(5) 0.0234(5) -0.0034(4) -0.0051(4) -0.0111(4)
F18 0.0327(5) 0.0342(5) 0.0194(4) -0.0113(4) 0.0043(4) -0.0153(4)
F19 0.0205(4) 0.0279(4) 0.0230(4) -0.0111(4) 0.0053(3) -0.0052(4)
F21 0.0337(5) 0.0291(5) 0.0325(5) -0.0074(4) 0.0037(4) -0.0179(4)
F22 0.0418(6) 0.0489(6) 0.0310(5) 0.0053(5) 0.0019(4) -0.0259(5)
F23 0.0521(7) 0.0753(8) 0.0193(5) -0.0082(5) 0.0009(5) -0.0286(6)
F24 0.0677(8) 0.0630(7) 0.0349(6) -0.0264(5) 0.0005(5) -0.0317(6)
F25 0.0549(6) 0.0330(5) 0.0329(5) -0.0121(4) 0.0006(4) -0.0246(5)
F27 0.0242(5) 0.0307(5) 0.0285(5) -0.0043(4) -0.0017(4) -0.0041(4)
F28 0.0277(5) 0.0285(5) 0.0549(7) -0.0107(5) -0.0006(5) 0.0050(4)
F29 0.0309(5) 0.0301(5) 0.0589(6) -0.0260(5) 0.0225(5) -0.0119(4)
F30 0.0381(6) 0.0451(6) 0.0312(5) -0.0204(4) 0.0161(4) -0.0182(5)
F31 0.0285(5) 0.0338(5) 0.0237(5) -0.0079(4) 0.0026(4) -0.0018(4)
C1 0.0189(7) 0.0197(7) 0.0169(7) -0.0089(5) 0.0045(5) -0.0074(6)
C2 0.0193(7) 0.0225(7) 0.0191(7) -0.0094(6) 0.0049(5) -0.0087(6)
C3 0.0178(7) 0.0257(8) 0.0272(8) -0.0101(6) 0.0035(6) -0.0069(6)
C4 0.0255(8) 0.0316(8) 0.0307(8) -0.0146(7) 0.0122(6) -0.0180(7)
C5 0.0333(8) 0.0214(7) 0.0228(7) -0.0087(6) 0.0096(6) -0.0147(7)
C6 0.0198(7) 0.0201(7) 0.0209(7) -0.0093(6) 0.0030(6) -0.0055(6)
C7 0.0279(8) 0.0289(8) 0.0237(7) -0.0118(6) 0.0062(6) -0.0190(7)
C8 0.0166(7) 0.0183(7) 0.0181(7) -0.0052(5) 0.0012(5) -0.0052(6)
C9 0.0232(7) 0.0226(7) 0.0235(7) -0.0095(6) 0.0033(6) -0.0101(6)
C10 0.0278(8) 0.0270(8) 0.0231(8) -0.0051(6) 0.0082(6) -0.0138(7)
C11 0.0262(8) 0.0289(8) 0.0164(7) -0.0079(6) 0.0041(6) -0.0071(7)
C12 0.0260(8) 0.0274(8) 0.0215(7) -0.0129(6) 0.0025(6) -0.0111(7)
C13 0.0196(7) 0.0247(7) 0.0215(7) -0.0082(6) 0.0038(6) -0.0095(6)
C14 0.0193(7) 0.0183(7) 0.0180(7) -0.0059(5) 0.0028(5) -0.0088(6)
C15 0.0225(7) 0.0215(7) 0.0183(7) -0.0076(6) 0.0056(6) -0.0104(6)
C16 0.0155(7) 0.0205(7) 0.0273(8) -0.0058(6) 0.0024(6) -0.0066(6)
C17 0.0223(7) 0.0252(7) 0.0197(7) -0.0025(6) -0.0027(6) -0.0122(6)
C18 0.0273(8) 0.0240(7) 0.0180(7) -0.0083(6) 0.0041(6) -0.0143(6)
C19 0.0179(7) 0.0185(7) 0.0237(7) -0.0085(6) 0.0040(6) -0.0071(6)
C20 0.0161(7) 0.0234(7) 0.0234(7) -0.0080(6) 0.0023(5) -0.0068(6)
C21 0.0185(7) 0.0284(8) 0.0268(8) -0.0083(6) 0.0010(6) -0.0088(6)
C22 0.0214(8) 0.0351(9) 0.0258(8) 0.0006(7) 0.0007(6) -0.0117(7)
C23 0.0285(9) 0.0494(11) 0.0180(8) -0.0073(7) 0.0006(6) -0.0136(8)
C24 0.0316(9) 0.0431(10) 0.0284(9) -0.0168(8) -0.0002(7) -0.0148(8)
C25 0.0250(8) 0.0281(8) 0.0259(8) -0.0083(6) 0.0013(6) -0.0102(7)
C26 0.0175(7) 0.0205(7) 0.0258(8) -0.0078(6) 0.0030(6) -0.0081(6)
C27 0.0229(8) 0.0232(7) 0.0272(8) -0.0072(6) 0.0026(6) -0.0104(6)
C28 0.0195(7) 0.0186(7) 0.0414(9) -0.0085(7) 0.0018(7) -0.0039(6)
C29 0.0226(8) 0.0240(8) 0.0451(10) -0.0199(7) 0.0148(7) -0.0116(7)
C30 0.0274(8) 0.0306(8) 0.0279(8) -0.0148(7) 0.0102(6) -0.0154(7)
C31 0.0193(7) 0.0217(7) 0.0270(8) -0.0078(6) 0.0028(6) -0.0056(6)
C32 0.0255(8) 0.0328(8) 0.0239(8) -0.0126(6) 0.0071(6) -0.0169(7)
C33 0.0297(8) 0.0312(8) 0.0253(8) -0.0125(7) 0.0069(6) -0.0169(7)
C34 0.0367(9) 0.0421(9) 0.0242(8) -0.0143(7) 0.0078(7) -0.0252(8)
C35 0.0303(9) 0.0430(10) 0.0247(8) -0.0064(7) 0.0019(7) -0.0205(8)
C36 0.0280(9) 0.0346(9) 0.0342(9) -0.0094(7) 0.0053(7) -0.0108(7)
C37 0.0287(8) 0.0375(9) 0.0297(8) -0.0182(7) 0.0086(7) -0.0148(7)
C38 0.0266(8) 0.0292(8) 0.0217(7) -0.0111(6) 0.0033(6) -0.0152(7)
C39 0.0384(9) 0.0340(9) 0.0238(8) -0.0096(7) 0.0033(7) -0.0217(8)
C40 0.0428(10) 0.0316(9) 0.0332(9) -0.0065(7) -0.0054(8) -0.0145(8)
C41 0.0307(9) 0.0394(10) 0.0414(10) -0.0167(8) -0.0007(8) -0.0061(8)
C42 0.0301(9) 0.0439(10) 0.0300(9) -0.0154(8) 0.0078(7) -0.0134(8)
C43 0.0289(8) 0.0331(8) 0.0240(8) -0.0107(7) 0.0049(6) -0.0140(7)
C44 0.0293(8) 0.0337(8) 0.0239(8) -0.0132(7) 0.0081(6) -0.0189(7)
C45 0.0310(9) 0.0513(11) 0.0298(9) -0.0191(8) 0.0074(7) -0.0227(8)
C46 0.0321(9) 0.0641(12) 0.0365(10) -0.0258(9) 0.0137(8) -0.0243(9)
C47 0.0433(11) 0.0546(11) 0.0291(9) -0.0224(8) 0.0154(8) -0.0244(9)
C48 0.0404(10) 0.0470(10) 0.0266(8) -0.0179(8) 0.0058(7) -0.0239(9)
C49 0.0304(8) 0.0380(9) 0.0262(8) -0.0139(7) 0.0062(7) -0.0201(7)
B1 0.0175(7) 0.0172(7) 0.0199(8) -0.0083(6) 0.0033(6) -0.0055(6)
B2 0.0166(8) 0.0215(8) 0.0224(8) -0.0075(6) 0.0021(6) -0.0077(7)

loop_
_atom_type_symbol
_atom_type_description
_atom_type_scat_dispersion_real
_atom_type_scat_dispersion_imag
_atom_type_scat_source
C C 0.0033 0.0016 'International Tables Vol C Tables 4.2.6.8 and 6.1.1.4'
H H 0.0000 0.0000 'International Tables Vol C Tables 4.2.6.8 and 6.1.1.4'
B B 0.0013 0.0007 'International Tables Vol C Tables 4.2.6.8 and 6.1.1.4'
F F 0.0171 0.0103 'International Tables Vol C Tables 4.2.6.8 and 6.1.1.4'
Cl Cl 0.1484 0.1585 'International Tables Vol C Tables 4.2.6.8 and 6.1.1.4'

loop_
_geom_angle_atom_site_label_1
_geom_angle_atom_site_label_2
_geom_angle_atom_site_label_3
_geom_angle
B2 Cl1 B1 94.34(6)
C6 C1 C2 117.66(13)
C6 C1 B1 123.86(12)
C2 C1 B1 118.35(12)
C3 C2 C1 118.22(13)
C3 C2 B2 121.54(12)
C1 C2 B2 120.15(12)
F3 C3 C4 116.89(13)
F3 C3 C2 119.81(13)
C4 C3 C2 123.31(13)
F4 C4 C5 120.63(13)
F4 C4 C3 120.72(13)
C5 C4 C3 118.64(13)
F5 C5 C4 120.31(13)
F5 C5 C6 120.77(13)
C4 C5 C6 118.91(13)
F6 C6 C1 120.49(12)
F6 C6 C5 116.28(12)
C1 C6 C5 123.21(13)
C44 C7 C38 120.80(13)
C44 C7 C32 119.60(13)
C38 C7 C32 119.59(13)
C13 C8 C9 113.57(12)
C13 C8 B1 124.12(12)
C9 C8 B1 122.29(12)
F9 C9 C10 116.44(12)
F9 C9 C8 118.99(12)
C10 C9 C8 124.54(14)
F10 C10 C9 121.66(14)
F10 C10 C11 119.22(13)
C9 C10 C11 119.12(13)
F11 C11 C12 120.06(14)
F11 C11 C10 120.76(13)
C12 C11 C10 119.17(13)
F12 C12 C11 119.57(13)
F12 C12 C13 120.58(13)
C11 C12 C13 119.80(13)
F13 C13 C12 114.85(13)
F13 C13 C8 121.33(12)
C12 C13 C8 123.77(13)
C19 C14 C15 113.45(12)
C19 C14 B1 120.21(12)
C15 C14 B1 125.56(12)
F15 C15 C16 115.07(12)
F15 C15 C14 121.16(12)
C16 C15 C14 123.70(13)
F16 C16 C17 120.11(12)
F16 C16 C15 120.07(13)
C17 C16 C15 119.77(13)
F17 C17 C16 121.06(13)
F17 C17 C18 119.71(13)
C16 C17 C18 119.21(12)
F18 C18 C19 121.14(12)
F18 C18 C17 119.67(12)
C19 C18 C17 119.16(13)
F19 C19 C18 116.02(12)
F19 C19 C14 119.35(12)
C18 C19 C14 124.61(13)
C25 C20 C21 113.45(13)
C25 C20 B2 125.32(13)
C21 C20 B2 121.21(13)
F21 C21 C22 116.71(13)
F21 C21 C20 118.90(13)
C22 C21 C20 124.39(15)
F22 C22 C21 120.65(15)
F22 C22 C23 119.69(14)
C21 C22 C23 119.65(15)
F23 C23 C24 120.73(16)
F23 C23 C22 120.42(15)
C24 C23 C22 118.85(15)
F24 C24 C23 119.99(15)
F24 C24 C25 120.28(15)
C23 C24 C25 119.73(15)
F25 C25 C24 115.11(14)
F25 C25 C20 120.98(13)
C24 C25 C20 123.91(14)
C27 C26 C31 113.19(13)
C27 C26 B2 125.74(13)
C31 C26 B2 120.58(12)
F27 C27 C28 115.16(13)
F27 C27 C26 120.97(13)
C28 C27 C26 123.83(14)
F28 C28 C29 120.03(13)
F28 C28 C27 119.82(14)
C29 C28 C27 120.13(14)
F29 C29 C28 120.81(14)
F29 C29 C30 120.10(14)
C28 C29 C30 119.07(13)
F30 C30 C29 120.29(13)
F30 C30 C31 120.52(14)
C29 C30 C31 119.19(14)
F31 C31 C30 115.12(13)
F31 C31 C26 120.30(12)
C30 C31 C26 124.57(14)
C33 C32 C37 119.06(14)
C33 C32 C7 119.75(13)
C37 C32 C7 121.16(13)
C34 C33 C32 120.27(15)
C33 C34 C35 119.81(15)
C36 C35 C34 120.65(15)
C37 C36 C35 120.32(15)
C36 C37 C32 119.83(14)
C43 C38 C39 118.59(14)
C43 C38 C7 120.39(13)
C39 C38 C7 121.02(14)
C40 C39 C38 120.46(15)
C39 C40 C41 120.00(15)
C40 C41 C42 120.78(16)
C43 C42 C41 119.78(16)
C42 C43 C38 120.35(14)
C45 C44 C49 118.43(14)
C45 C44 C7 120.71(13)
C49 C44 C7 120.85(13)
C46 C45 C44 120.69(15)
C45 C46 C47 119.81(16)
C48 C47 C46 120.48(15)
C49 C48 C47 120.14(15)
C48 C49 C44 120.41(15)
C1 B1 C14 114.95(11)
C1 B1 C8 113.79(11)
C14 B1 C8 116.17(11)
C1 B1 Cl1 98.03(9)
C14 B1 Cl1 107.36(9)
C8 B1 Cl1 103.90(9)
C2 B2 C20 116.63(12)
C2 B2 C26 111.73(12)
C20 B2 C26 116.87(12)
C2 B2 Cl1 98.98(9)
C20 B2 Cl1 103.14(9)
C26 B2 Cl1 106.83(10)

loop_
_geom_bond_atom_site_label_1
_geom_bond_atom_site_label_2
_geom_bond_distance
Cl1 B2 2.0329(16)
Cl1 B1 2.0399(15)
F3 C3 1.3618(15)
F4 C4 1.3427(16)
F5 C5 1.3459(16)
F6 C6 1.3590(15)
F9 C9 1.3508(15)
F10 C10 1.3413(16)
F11 C11 1.3417(15)
F12 C12 1.3465(16)
F13 C13 1.3490(16)
F15 C15 1.3527(15)
F16 C16 1.3435(15)
F17 C17 1.3407(15)
F18 C18 1.3427(15)
F19 C19 1.3465(15)
F21 C21 1.3497(16)
F22 C22 1.3487(18)
F23 C23 1.3378(17)
F24 C24 1.3444(18)
F25 C25 1.3512(17)
F27 C27 1.3533(16)
F28 C28 1.3458(16)
F29 C29 1.3399(16)
F30 C30 1.3443(16)
F31 C31 1.3457(16)
C1 C6 1.3800(19)
C1 C2 1.4078(18)
C1 B1 1.610(2)
C2 C3 1.3771(19)
C2 B2 1.603(2)
C3 C4 1.376(2)
C4 C5 1.373(2)
C5 C6 1.380(2)
C7 C44 1.4416(19)
C7 C38 1.444(2)
C7 C32 1.446(2)
C8 C13 1.3836(19)
C8 C9 1.3922(19)
C8 B1 1.618(2)
C9 C10 1.3681(19)
C10 C11 1.377(2)
C11 C12 1.369(2)
C12 C13 1.3783(19)
C14 C19 1.3854(18)
C14 C15 1.3910(18)
C14 B1 1.616(2)
C15 C16 1.3797(19)
C16 C17 1.3672(19)
C17 C18 1.3747(19)
C18 C19 1.3737(19)
C20 C25 1.384(2)
C20 C21 1.389(2)
C20 B2 1.619(2)
C21 C22 1.371(2)
C22 C23 1.372(2)
C23 C24 1.370(2)
C24 C25 1.384(2)
C26 C27 1.3865(19)
C26 C31 1.3871(19)
C26 B2 1.624(2)
C27 C28 1.380(2)
C28 C29 1.363(2)
C29 C30 1.368(2)
C30 C31 1.3822(19)
C32 C33 1.4054(19)
C32 C37 1.408(2)
C33 C34 1.380(2)
C34 C35 1.385(2)
C35 C36 1.384(2)
C36 C37 1.378(2)
C38 C43 1.407(2)
C38 C39 1.409(2)
C39 C40 1.373(2)
C40 C41 1.383(2)
C41 C42 1.386(2)
C42 C43 1.379(2)
C44 C45 1.402(2)
C44 C49 1.404(2)
C45 C46 1.376(2)
C46 C47 1.383(2)
C47 C48 1.382(2)
C48 C49 1.374(2)
